data_4080514
loop_
_publ_author_name
'Wang, Tongen'
'Pranckevicius, Conor'
'Lund, Clinton L.'
'Sgro, Michael J.'
'Stephan, Douglas W.'

_publ_section_title
;
 Ruthenium Carbene--Diether Ligand Complexes: Catalysts for Hydrogenation
 of Olefins
;
_journal_issue 7
_journal_name_full Organometallics
_journal_page_first 2168
_journal_paper_doi 10.1021/om400044w
_journal_volume 32
_journal_year 2013
_chemical_formula_sum 'C49 H49 Cl N2 O2 P2 Ru'
_chemical_formula_weight 896.36
_space_group_IT_number 14
_symmetry_cell_setting monoclinic
_symmetry_space_group_name_Hall '-P 2ybc'
_symmetry_space_group_name_H-M 'P 1 21/c 1'
_atom_sites_solution_hydrogens geom
_atom_sites_solution_primary direct
_atom_sites_solution_secondary difmap
_audit_creation_method SHELXL-97
_cell_angle_alpha 90.00
_cell_angle_beta 109.275(3)
_cell_angle_gamma 90.00
_cell_formula_units_Z 4
_cell_length_a 20.2438(10)
_cell_length_b 13.4384(6)
_cell_length_c 16.6949(8)
_cell_measurement_reflns_used 9960
_cell_measurement_temperature 150(2)
_cell_measurement_theta_max 31.14
_cell_measurement_theta_min 2.45
_cell_volume 4287.2(4)
_computing_cell_refinement 'Bruker SAINT'
_computing_data_collection 'Bruker APEX2'
_computing_data_reduction 'Bruker SAINT'
_computing_molecular_graphics 'Bruker SHELXTL'
_computing_publication_material 'Bruker SHELXTL'
_computing_structure_refinement 'SHELXL-97 (Sheldrick, 1997)'
_computing_structure_solution 'SHELXS-97 (Sheldrick, 1990)'
_diffrn_ambient_temperature 150(2)
_diffrn_measured_fraction_theta_full 0.992
_diffrn_measured_fraction_theta_max 0.992
_diffrn_measurement_device_type 'Bruker APEX-II CCD'
_diffrn_measurement_method '\f and \w scans'
_diffrn_radiation_monochromator graphite
_diffrn_radiation_source 'fine-focus sealed tube'
_diffrn_radiation_type MoK\a
_diffrn_radiation_wavelength 0.71073
_diffrn_reflns_av_R_equivalents 0.0682
_diffrn_reflns_av_sigmaI/netI 0.0869
_diffrn_reflns_limit_h_max 29
_diffrn_reflns_limit_h_min -29
_diffrn_reflns_limit_k_max 19
_diffrn_reflns_limit_k_min -17
_diffrn_reflns_limit_l_max 24
_diffrn_reflns_limit_l_min -23
_diffrn_reflns_number 54867
_diffrn_reflns_theta_full 31.27
_diffrn_reflns_theta_max 31.27
_diffrn_reflns_theta_min 1.85
_diffrn_standards_number 0
_exptl_absorpt_coefficient_mu 0.545
_exptl_absorpt_correction_T_max 0.9577
_exptl_absorpt_correction_T_min 0.9375
_exptl_absorpt_correction_type multi-scan
_exptl_absorpt_process_details sadabs
_exptl_crystal_colour orange
_exptl_crystal_density_diffrn 1.389
_exptl_crystal_density_method 'not measured'
_exptl_crystal_description block
_exptl_crystal_F_000 1856
_exptl_crystal_size_max 0.12
_exptl_crystal_size_mid 0.09
_exptl_crystal_size_min 0.08
_refine_diff_density_max 0.507
_refine_diff_density_min -0.541
_refine_diff_density_rms 0.106
_refine_ls_extinction_method none
_refine_ls_goodness_of_fit_ref 0.818
_refine_ls_hydrogen_treatment mixed
_refine_ls_matrix_type full
_refine_ls_number_parameters 520
_refine_ls_number_reflns 13892
_refine_ls_number_restraints 0
_refine_ls_restrained_S_all 0.818
_refine_ls_R_factor_all 0.0877
_refine_ls_R_factor_gt 0.0439
_refine_ls_shift/su_max 0.001
_refine_ls_shift/su_mean 0.000
_refine_ls_structure_factor_coef Fsqd
_refine_ls_weighting_details 'calc w=1/[\s^2^(Fo^2^)+(0.1000P)^2^+0.0000P] where P=(Fo^2^+2Fc^2^)/3'
_refine_ls_weighting_scheme calc
_refine_ls_wR_factor_gt 0.1100
_refine_ls_wR_factor_ref 0.1416
_reflns_number_gt 9186
_reflns_number_total 13892
_reflns_threshold_expression >2sigma(I)
_cod_data_source_file om400044w_si_002.cif
_cod_data_source_block tw004_0ma_Compound4f
_cod_depositor_comments
;
The following automatic conversions were performed:

'_symmetry_cell_setting' value 'Monoclinic' changed to 'monoclinic'
according to /home/saulius/struct/CIF-dictionaries/cif_core.dic
dictionary named 'cif_core.dic' version 2.4.2 from 2011-04-26.

Automatic conversion script
Id: cif_fix_values 1891 2012-01-12 08:04:46Z andrius 
;
_cod_original_sg_symbol_H-M P2(1)/c
_cod_database_code 4080514

loop_
_symmetry_equiv_pos_as_xyz
'x, y, z'
'-x, y+1/2, -z+1/2'
'-x, -y, -z'
'x, -y-1/2, z-1/2'

loop_
_atom_site_label
_atom_site_type_symbol
_atom_site_fract_x
_atom_site_fract_y
_atom_site_fract_z
_atom_site_U_iso_or_equiv
_atom_site_adp_type
_atom_site_occupancy
_atom_site_symmetry_multiplicity
_atom_site_calc_flag
_atom_site_refinement_flags
Ru1 Ru 0.248879(11) 0.173436(14) 0.471243(13) 0.01384(6) Uani 1 1 d .
Cl1 Cl 0.24934(4) 0.27050(5) 0.59838(4) 0.02167(15) Uani 1 1 d .
P1 P 0.14724(4) 0.10170(5) 0.48251(4) 0.01575(14) Uani 1 1 d .
P2 P 0.36180(4) 0.23095(5) 0.49058(4) 0.01451(14) Uani 1 1 d .
O1 O 0.18950(10) 0.30495(13) 0.38055(12) 0.0202(4) Uani 1 1 d .
O2 O 0.26368(13) -0.19616(15) 0.41159(14) 0.0302(5) Uani 1 1 d .
N1 N 0.28065(11) 0.00600(16) 0.36550(14) 0.0161(4) Uani 1 1 d .
N2 N 0.20477(12) 0.11092(16) 0.28869(14) 0.0170(4) Uani 1 1 d .
C1 C 0.24556(13) 0.09285(18) 0.37158(17) 0.0158(5) Uani 1 1 d .
C2 C 0.26121(14) -0.02862(19) 0.28266(17) 0.0182(5) Uani 1 1 d .
C3 C 0.28192(17) -0.1115(2) 0.24699(19) 0.0251(6) Uani 1 1 d .
H3 H 0.3163 -0.1564 0.2804 0.030 Uiso 1 1 calc R
C4 C 0.25019(19) -0.1256(2) 0.1605(2) 0.0304(7) Uani 1 1 d .
H4 H 0.2631 -0.1817 0.1343 0.036 Uiso 1 1 calc R
C5 C 0.20019(19) -0.0605(2) 0.1112(2) 0.0310(7) Uani 1 1 d .
H5 H 0.1793 -0.0732 0.0522 0.037 Uiso 1 1 calc R
C6 C 0.17992(16) 0.0231(2) 0.14656(18) 0.0243(6) Uani 1 1 d .
H6 H 0.1457 0.0681 0.1130 0.029 Uiso 1 1 calc R
C7 C 0.21211(14) 0.03765(18) 0.23325(17) 0.0167(5) Uani 1 1 d .
C8 C 0.15421(15) 0.19197(19) 0.26169(18) 0.0207(6) Uani 1 1 d .
H8B H 0.1142 0.1772 0.2813 0.025 Uiso 1 1 calc R
H8A H 0.1363 0.1933 0.1989 0.025 Uiso 1 1 calc R
C9 C 0.18140(15) 0.2937(2) 0.29282(18) 0.0214(6) Uani 1 1 d .
H9B H 0.2271 0.3041 0.2845 0.026 Uiso 1 1 calc R
H9A H 0.1485 0.3446 0.2594 0.026 Uiso 1 1 calc R
C10 C 0.19872(16) 0.4070(2) 0.4070(2) 0.0271(7) Uani 1 1 d .
H10B H 0.2391 0.4349 0.3946 0.041 Uiso 1 1 calc R
H10C H 0.2068 0.4111 0.4681 0.041 Uiso 1 1 calc R
H10A H 0.1566 0.4449 0.3762 0.041 Uiso 1 1 calc R
C11 C 0.33112(15) -0.0465(2) 0.43564(18) 0.0211(6) Uani 1 1 d .
H11B H 0.3555 0.0024 0.4799 0.025 Uiso 1 1 calc R
H11A H 0.3667 -0.0779 0.4149 0.025 Uiso 1 1 calc R
C12 C 0.29884(16) -0.1258(2) 0.47517(18) 0.0251(6) Uani 1 1 d .
H12A H 0.3357 -0.1596 0.5215 0.030 Uiso 1 1 calc R
H12B H 0.2652 -0.0952 0.4995 0.030 Uiso 1 1 calc R
C13 C 0.2259(2) -0.2676(2) 0.4415(2) 0.0371(8) Uani 1 1 d .
H13B H 0.2587 -0.3080 0.4859 0.056 Uiso 1 1 calc R
H13C H 0.1995 -0.3106 0.3945 0.056 Uiso 1 1 calc R
H13A H 0.1935 -0.2335 0.4648 0.056 Uiso 1 1 calc R
C14 C 0.08697(14) 0.0378(2) 0.38839(17) 0.0181(5) Uani 1 1 d .
C15 C 0.11347(15) -0.0385(2) 0.35050(18) 0.0220(6) Uani 1 1 d .
H15 H 0.1602 -0.0609 0.3766 0.026 Uiso 1 1 calc R
C16 C 0.07196(17) -0.0817(2) 0.2750(2) 0.0280(7) Uani 1 1 d .
H16 H 0.0907 -0.1321 0.2489 0.034 Uiso 1 1 calc R
C17 C 0.00317(17) -0.0512(3) 0.2377(2) 0.0340(8) Uani 1 1 d .
H17 H -0.0253 -0.0812 0.1864 0.041 Uiso 1 1 calc R
C18 C -0.02406(16) 0.0226(3) 0.2749(2) 0.0322(7) Uani 1 1 d .
H18 H -0.0713 0.0432 0.2493 0.039 Uiso 1 1 calc R
C19 C 0.01782(15) 0.0673(2) 0.35032(19) 0.0247(6) Uani 1 1 d .
H19 H -0.0012 0.1183 0.3757 0.030 Uiso 1 1 calc R
C20 C 0.08628(14) 0.18496(19) 0.51138(18) 0.0180(5) Uani 1 1 d .
C21 C 0.06870(16) 0.2756(2) 0.4684(2) 0.0246(6) Uani 1 1 d .
H21 H 0.0887 0.2929 0.4262 0.029 Uiso 1 1 calc R
C22 C 0.02217(17) 0.3406(2) 0.4869(2) 0.0305(7) Uani 1 1 d .
H22 H 0.0102 0.4016 0.4567 0.037 Uiso 1 1 calc R
C23 C -0.00685(16) 0.3171(2) 0.5488(2) 0.0291(7) Uani 1 1 d .
H23 H -0.0382 0.3620 0.5616 0.035 Uiso 1 1 calc R
C24 C 0.01019(16) 0.2277(2) 0.5921(2) 0.0269(7) Uani 1 1 d .
H24 H -0.0095 0.2112 0.6347 0.032 Uiso 1 1 calc R
C25 C 0.05632(15) 0.1617(2) 0.57300(18) 0.0214(6) Uani 1 1 d .
H25 H 0.0673 0.1002 0.6025 0.026 Uiso 1 1 calc R
C26 C 0.16421(14) 0.0053(2) 0.56562(18) 0.0190(5) Uani 1 1 d .
C27 C 0.21780(16) 0.0222(2) 0.64288(18) 0.0236(6) Uani 1 1 d .
H27 H 0.2441 0.0822 0.6511 0.028 Uiso 1 1 calc R
C28 C 0.23255(18) -0.0480(2) 0.7072(2) 0.0293(7) Uani 1 1 d .
H28 H 0.2683 -0.0353 0.7598 0.035 Uiso 1 1 calc R
C29 C 0.19546(18) -0.1369(2) 0.6955(2) 0.0306(7) Uani 1 1 d .
H29 H 0.2063 -0.1855 0.7393 0.037 Uiso 1 1 calc R
C30 C 0.14241(17) -0.1540(2) 0.6191(2) 0.0270(7) Uani 1 1 d .
H30 H 0.1168 -0.2146 0.6104 0.032 Uiso 1 1 calc R
C31 C 0.12667(16) -0.0825(2) 0.55528(19) 0.0234(6) Uani 1 1 d .
H31 H 0.0895 -0.0942 0.5038 0.028 Uiso 1 1 calc R
C32 C 0.37500(13) 0.36592(19) 0.47937(17) 0.0160(5) Uani 1 1 d .
C33 C 0.39764(18) 0.4069(2) 0.4172(2) 0.0298(7) Uani 1 1 d .
H33 H 0.4082 0.3647 0.3774 0.036 Uiso 1 1 calc R
C34 C 0.4052(2) 0.5098(2) 0.4123(2) 0.0409(9) Uani 1 1 d .
H34 H 0.4204 0.5371 0.3688 0.049 Uiso 1 1 calc R
C35 C 0.3907(2) 0.5721(2) 0.4698(2) 0.0365(8) Uani 1 1 d .
H35 H 0.3962 0.6420 0.4665 0.044 Uiso 1 1 calc R
C36 C 0.36801(16) 0.5316(2) 0.5324(2) 0.0261(6) Uani 1 1 d .
H36 H 0.3580 0.5740 0.5724 0.031 Uiso 1 1 calc R
C37 C 0.35985(15) 0.4299(2) 0.53697(18) 0.0213(6) Uani 1 1 d .
H37 H 0.3437 0.4031 0.5798 0.026 Uiso 1 1 calc R
C38 C 0.40508(14) 0.17730(18) 0.41960(17) 0.0149(5) Uani 1 1 d .
C39 C 0.46778(15) 0.1234(2) 0.44734(19) 0.0230(6) Uani 1 1 d .
H39 H 0.4924 0.1171 0.5064 0.028 Uiso 1 1 calc R
C40 C 0.49413(17) 0.0793(2) 0.3892(2) 0.0286(7) Uani 1 1 d .
H40 H 0.5365 0.0426 0.4089 0.034 Uiso 1 1 calc R
C41 C 0.45962(17) 0.0880(2) 0.3032(2) 0.0271(7) Uani 1 1 d .
H41 H 0.4779 0.0572 0.2639 0.033 Uiso 1 1 calc R
C42 C 0.39783(16) 0.1423(2) 0.27460(18) 0.0220(6) Uani 1 1 d .
H42 H 0.3741 0.1497 0.2155 0.026 Uiso 1 1 calc R
C43 C 0.37100(15) 0.18535(19) 0.33233(17) 0.0185(5) Uani 1 1 d .
H43 H 0.3283 0.2213 0.3122 0.022 Uiso 1 1 calc R
C44 C 0.42753(14) 0.21221(19) 0.59598(17) 0.0174(5) Uani 1 1 d .
C45 C 0.41543(16) 0.1477(2) 0.65474(18) 0.0217(6) Uani 1 1 d .
H45 H 0.3722 0.1131 0.6413 0.026 Uiso 1 1 calc R
C46 C 0.46705(18) 0.1340(2) 0.73368(19) 0.0289(7) Uani 1 1 d .
H46 H 0.4587 0.0898 0.7737 0.035 Uiso 1 1 calc R
C47 C 0.53019(18) 0.1839(2) 0.7543(2) 0.0351(8) Uani 1 1 d .
H47 H 0.5651 0.1737 0.8080 0.042 Uiso 1 1 calc R
C48 C 0.54213(17) 0.2488(2) 0.6965(2) 0.0326(7) Uani 1 1 d .
H48 H 0.5853 0.2836 0.7105 0.039 Uiso 1 1 calc R
C49 C 0.49139(15) 0.2635(2) 0.61806(19) 0.0239(6) Uani 1 1 d .
H49 H 0.5000 0.3087 0.5789 0.029 Uiso 1 1 calc R
H1 H 0.2847(16) 0.083(2) 0.5260(19) 0.023(8) Uiso 1 1 d .

loop_
_atom_site_aniso_label
_atom_site_aniso_U_11
_atom_site_aniso_U_22
_atom_site_aniso_U_33
_atom_site_aniso_U_23
_atom_site_aniso_U_13
_atom_site_aniso_U_12
Ru1 0.01352(10) 0.01451(10) 0.01304(11) -0.00104(8) 0.00377(8) -0.00058(8)
Cl1 0.0223(3) 0.0227(3) 0.0212(3) -0.0072(3) 0.0087(3) -0.0026(3)
P1 0.0139(3) 0.0181(3) 0.0145(3) -0.0010(3) 0.0037(3) -0.0016(2)
P2 0.0143(3) 0.0159(3) 0.0128(3) 0.0003(2) 0.0037(3) -0.0003(2)
O1 0.0253(11) 0.0163(9) 0.0187(10) 0.0000(7) 0.0067(8) 0.0023(7)
O2 0.0476(15) 0.0198(10) 0.0251(12) 0.0013(8) 0.0145(11) -0.0055(9)
N1 0.0177(11) 0.0155(10) 0.0140(11) -0.0011(8) 0.0039(9) 0.0000(8)
N2 0.0178(11) 0.0166(10) 0.0158(11) -0.0002(9) 0.0044(9) -0.0006(8)
C1 0.0138(12) 0.0163(12) 0.0171(13) 0.0021(10) 0.0050(10) -0.0021(9)
C2 0.0204(13) 0.0171(12) 0.0178(13) -0.0011(10) 0.0071(11) -0.0041(10)
C3 0.0384(18) 0.0177(13) 0.0251(16) -0.0005(11) 0.0187(14) 0.0013(12)
C4 0.053(2) 0.0194(14) 0.0269(17) -0.0066(12) 0.0238(16) -0.0072(14)
C5 0.050(2) 0.0268(15) 0.0176(15) -0.0062(12) 0.0127(14) -0.0123(14)
C6 0.0327(16) 0.0229(13) 0.0164(14) -0.0007(11) 0.0070(12) -0.0073(12)
C7 0.0229(13) 0.0161(12) 0.0124(12) -0.0001(9) 0.0073(10) -0.0040(10)
C8 0.0203(14) 0.0225(13) 0.0156(13) 0.0023(10) 0.0011(11) 0.0035(11)
C9 0.0226(14) 0.0199(12) 0.0208(14) 0.0074(11) 0.0057(12) 0.0055(11)
C10 0.0248(15) 0.0190(13) 0.0302(17) -0.0011(12) -0.0008(12) 0.0065(11)
C11 0.0191(13) 0.0219(13) 0.0196(14) 0.0015(11) 0.0029(11) 0.0046(11)
C12 0.0311(16) 0.0228(14) 0.0186(15) 0.0029(11) 0.0046(12) 0.0075(12)
C13 0.051(2) 0.0281(16) 0.0352(19) 0.0055(14) 0.0187(17) -0.0078(15)
C14 0.0175(13) 0.0217(13) 0.0150(13) 0.0006(10) 0.0050(10) -0.0062(10)
C15 0.0215(14) 0.0244(13) 0.0204(14) -0.0016(11) 0.0073(11) -0.0052(11)
C16 0.0302(16) 0.0324(16) 0.0243(16) -0.0103(13) 0.0131(13) -0.0104(13)
C17 0.0300(17) 0.0463(19) 0.0227(16) -0.0123(14) 0.0045(13) -0.0160(15)
C18 0.0199(15) 0.0462(19) 0.0248(17) -0.0051(14) -0.0004(12) -0.0075(14)
C19 0.0185(14) 0.0343(16) 0.0204(15) -0.0038(12) 0.0050(11) -0.0041(12)
C20 0.0134(12) 0.0208(12) 0.0185(13) -0.0031(10) 0.0034(10) -0.0035(10)
C21 0.0234(15) 0.0260(14) 0.0263(16) 0.0023(12) 0.0110(12) -0.0006(12)
C22 0.0278(16) 0.0309(16) 0.0345(18) 0.0024(13) 0.0124(14) 0.0068(13)
C23 0.0219(15) 0.0334(16) 0.0331(18) -0.0083(14) 0.0106(13) 0.0027(12)
C24 0.0204(15) 0.0373(17) 0.0270(16) -0.0075(13) 0.0130(13) -0.0047(12)
C25 0.0187(13) 0.0268(14) 0.0196(14) -0.0029(11) 0.0075(11) -0.0064(11)
C26 0.0190(13) 0.0223(13) 0.0180(13) 0.0006(11) 0.0091(11) 0.0004(10)
C27 0.0251(15) 0.0237(13) 0.0206(15) -0.0014(11) 0.0059(12) -0.0002(11)
C28 0.0356(18) 0.0332(16) 0.0163(14) 0.0001(12) 0.0047(13) 0.0052(13)
C29 0.0401(19) 0.0270(15) 0.0279(17) 0.0086(13) 0.0157(15) 0.0102(14)
C30 0.0327(17) 0.0208(13) 0.0314(17) 0.0017(12) 0.0160(14) -0.0005(12)
C31 0.0245(15) 0.0228(13) 0.0233(15) 0.0013(11) 0.0085(12) 0.0002(11)
C32 0.0130(12) 0.0162(11) 0.0173(13) 0.0006(10) 0.0031(10) -0.0014(9)
C33 0.0400(19) 0.0227(14) 0.0351(18) -0.0017(13) 0.0235(15) -0.0023(13)
C34 0.063(3) 0.0231(15) 0.054(2) 0.0034(15) 0.043(2) -0.0034(16)
C35 0.052(2) 0.0147(13) 0.050(2) -0.0013(14) 0.0262(18) -0.0077(13)
C36 0.0270(15) 0.0220(14) 0.0301(17) -0.0084(12) 0.0107(13) -0.0015(12)
C37 0.0247(15) 0.0211(13) 0.0187(14) 0.0007(11) 0.0079(11) -0.0004(11)
C38 0.0162(12) 0.0143(11) 0.0150(12) 0.0002(9) 0.0065(10) -0.0023(9)
C39 0.0220(14) 0.0257(14) 0.0195(14) 0.0034(11) 0.0046(11) 0.0045(11)
C40 0.0299(17) 0.0314(16) 0.0251(16) 0.0016(13) 0.0099(13) 0.0139(13)
C41 0.0365(18) 0.0249(14) 0.0252(16) -0.0029(12) 0.0171(14) 0.0042(13)
C42 0.0268(15) 0.0236(13) 0.0159(14) 0.0017(11) 0.0074(11) -0.0017(11)
C43 0.0175(13) 0.0205(13) 0.0164(13) 0.0027(10) 0.0043(10) 0.0011(10)
C44 0.0145(12) 0.0196(12) 0.0167(13) -0.0028(10) 0.0033(10) 0.0026(10)
C45 0.0249(14) 0.0225(13) 0.0195(14) 0.0005(11) 0.0099(12) 0.0061(11)
C46 0.0431(19) 0.0302(15) 0.0154(14) 0.0054(12) 0.0121(13) 0.0161(14)
C47 0.0351(18) 0.0420(19) 0.0180(16) -0.0024(14) -0.0049(13) 0.0157(15)
C48 0.0258(16) 0.0354(17) 0.0271(17) -0.0064(14) -0.0043(13) 0.0023(13)
C49 0.0177(14) 0.0273(14) 0.0219(15) 0.0012(12) -0.0002(11) -0.0009(11)

loop_
_atom_type_symbol
_atom_type_description
_atom_type_scat_dispersion_real
_atom_type_scat_dispersion_imag
_atom_type_scat_source
C C 0.0033 0.0016 'International Tables Vol C Tables 4.2.6.8 and 6.1.1.4'
H H 0.0000 0.0000 'International Tables Vol C Tables 4.2.6.8 and 6.1.1.4'
N N 0.0061 0.0033 'International Tables Vol C Tables 4.2.6.8 and 6.1.1.4'
O O 0.0106 0.0060 'International Tables Vol C Tables 4.2.6.8 and 6.1.1.4'
P P 0.1023 0.0942 'International Tables Vol C Tables 4.2.6.8 and 6.1.1.4'
Cl Cl 0.1484 0.1585 'International Tables Vol C Tables 4.2.6.8 and 6.1.1.4'
Ru Ru -1.2594 0.8363 'International Tables Vol C Tables 4.2.6.8 and 6.1.1.4'

loop_
_geom_angle_atom_site_label_1
_geom_angle_atom_site_label_2
_geom_angle_atom_site_label_3
_geom_angle
C1 Ru1 P2 93.31(8)
C1 Ru1 P1 93.20(8)
P2 Ru1 P1 167.15(3)
C1 Ru1 O1 90.09(9)
P2 Ru1 O1 96.21(5)
P1 Ru1 O1 94.84(5)
C1 Ru1 Cl1 177.56(8)
P2 Ru1 Cl1 88.89(2)
P1 Ru1 Cl1 84.44(2)
O1 Ru1 Cl1 90.71(5)
C1 Ru1 H1 86.9(11)
P2 Ru1 H1 86.1(11)
P1 Ru1 H1 83.2(12)
O1 Ru1 H1 176.4(11)
Cl1 Ru1 H1 92.2(11)
C20 P1 C26 101.77(12)
C20 P1 C14 101.11(12)
C26 P1 C14 102.69(12)
C20 P1 Ru1 117.00(9)
C26 P1 Ru1 113.57(9)
C14 P1 Ru1 118.31(9)
C38 P2 C44 102.40(12)
C38 P2 C32 101.75(12)
C44 P2 C32 98.50(12)
C38 P2 Ru1 115.78(8)
C44 P2 Ru1 116.96(9)
C32 P2 Ru1 118.57(9)
C9 O1 C10 112.1(2)
C9 O1 Ru1 115.92(15)
C10 O1 Ru1 121.86(16)
C13 O2 C12 112.5(2)
C2 N1 C1 111.8(2)
C2 N1 C11 122.1(2)
C1 N1 C11 126.1(2)
C1 N2 C7 112.5(2)
C1 N2 C8 124.6(2)
C7 N2 C8 122.7(2)
N2 C1 N1 103.1(2)
N2 C1 Ru1 126.42(19)
N1 C1 Ru1 130.50(19)
C7 C2 N1 106.8(2)
C7 C2 C3 121.2(3)
N1 C2 C3 132.0(3)
C4 C3 C2 117.0(3)
C4 C3 H3 121.5
C2 C3 H3 121.5
C5 C4 C3 122.0(3)
C5 C4 H4 119.0
C3 C4 H4 119.0
C4 C5 C6 121.2(3)
C4 C5 H5 119.4
C6 C5 H5 119.4
C7 C6 C5 116.9(3)
C7 C6 H6 121.6
C5 C6 H6 121.6
C2 C7 C6 121.8(3)
C2 C7 N2 105.8(2)
C6 C7 N2 132.4(3)
N2 C8 C9 115.6(2)
N2 C8 H8B 108.4
C9 C8 H8B 108.4
N2 C8 H8A 108.4
C9 C8 H8A 108.4
H8B C8 H8A 107.4
O1 C9 C8 110.9(2)
O1 C9 H9B 109.5
C8 C9 H9B 109.5
O1 C9 H9A 109.5
C8 C9 H9A 109.5
H9B C9 H9A 108.0
O1 C10 H10B 109.5
O1 C10 H10C 109.5
H10B C10 H10C 109.5
O1 C10 H10A 109.5
H10B C10 H10A 109.5
H10C C10 H10A 109.5
N1 C11 C12 113.8(2)
N1 C11 H11B 108.8
C12 C11 H11B 108.8
N1 C11 H11A 108.8
C12 C11 H11A 108.8
H11B C11 H11A 107.7
O2 C12 C11 108.9(2)
O2 C12 H12A 109.9
C11 C12 H12A 109.9
O2 C12 H12B 109.9
C11 C12 H12B 109.9
H12A C12 H12B 108.3
O2 C13 H13B 109.5
O2 C13 H13C 109.5
H13B C13 H13C 109.5
O2 C13 H13A 109.5
H13B C13 H13A 109.5
H13C C13 H13A 109.5
C19 C14 C15 118.7(3)
C19 C14 P1 122.5(2)
C15 C14 P1 118.6(2)
C16 C15 C14 120.5(3)
C16 C15 H15 119.7
C14 C15 H15 119.7
C17 C16 C15 120.0(3)
C17 C16 H16 120.0
C15 C16 H16 120.0
C18 C17 C16 120.1(3)
C18 C17 H17 119.9
C16 C17 H17 119.9
C17 C18 C19 120.1(3)
C17 C18 H18 120.0
C19 C18 H18 120.0
C14 C19 C18 120.5(3)
C14 C19 H19 119.7
C18 C19 H19 119.7
C25 C20 C21 118.4(3)
C25 C20 P1 123.4(2)
C21 C20 P1 118.3(2)
C22 C21 C20 120.6(3)
C22 C21 H21 119.7
C20 C21 H21 119.7
C23 C22 C21 120.5(3)
C23 C22 H22 119.8
C21 C22 H22 119.8
C22 C23 C24 119.6(3)
C22 C23 H23 120.2
C24 C23 H23 120.2
C23 C24 C25 120.1(3)
C23 C24 H24 120.0
C25 C24 H24 120.0
C20 C25 C24 120.9(3)
C20 C25 H25 119.6
C24 C25 H25 119.6
C31 C26 C27 118.6(3)
C31 C26 P1 123.1(2)
C27 C26 P1 118.2(2)
C28 C27 C26 120.4(3)
C28 C27 H27 119.8
C26 C27 H27 119.8
C27 C28 C29 120.5(3)
C27 C28 H28 119.8
C29 C28 H28 119.8
C30 C29 C28 119.3(3)
C30 C29 H29 120.3
C28 C29 H29 120.3
C29 C30 C31 120.1(3)
C29 C30 H30 119.9
C31 C30 H30 119.9
C26 C31 C30 121.1(3)
C26 C31 H31 119.5
C30 C31 H31 119.5
C33 C32 C37 118.4(2)
C33 C32 P2 124.2(2)
C37 C32 P2 117.5(2)
C32 C33 C34 120.6(3)
C32 C33 H33 119.7
C34 C33 H33 119.7
C35 C34 C33 120.5(3)
C35 C34 H34 119.7
C33 C34 H34 119.7
C34 C35 C36 119.2(3)
C34 C35 H35 120.4
C36 C35 H35 120.4
C37 C36 C35 120.4(3)
C37 C36 H36 119.8
C35 C36 H36 119.8
C36 C37 C32 120.9(3)
C36 C37 H37 119.6
C32 C37 H37 119.6
C43 C38 C39 117.8(2)
C43 C38 P2 117.8(2)
C39 C38 P2 124.2(2)
C40 C39 C38 120.4(3)
C40 C39 H39 119.8
C38 C39 H39 119.8
C41 C40 C39 120.9(3)
C41 C40 H40 119.6
C39 C40 H40 119.6
C40 C41 C42 119.5(3)
C40 C41 H41 120.3
C42 C41 H41 120.3
C43 C42 C41 119.8(3)
C43 C42 H42 120.1
C41 C42 H42 120.1
C42 C43 C38 121.6(3)
C42 C43 H43 119.2
C38 C43 H43 119.2
C45 C44 C49 118.9(3)
C45 C44 P2 121.3(2)
C49 C44 P2 119.8(2)
C44 C45 C46 119.8(3)
C44 C45 H45 120.1
C46 C45 H45 120.1
C47 C46 C45 120.9(3)
C47 C46 H46 119.6
C45 C46 H46 119.6
C48 C47 C46 119.6(3)
C48 C47 H47 120.2
C46 C47 H47 120.2
C47 C48 C49 120.3(3)
C47 C48 H48 119.9
C49 C48 H48 119.9
C48 C49 C44 120.7(3)
C48 C49 H49 119.7
C44 C49 H49 119.7

loop_
_geom_bond_atom_site_label_1
_geom_bond_atom_site_label_2
_geom_bond_distance
Ru1 C1 1.968(3)
Ru1 P2 2.3323(7)
Ru1 P1 2.3354(7)
Ru1 O1 2.3789(19)
Ru1 Cl1 2.4886(7)
Ru1 H1 1.55(3)
P1 C20 1.844(3)
P1 C26 1.846(3)
P1 C14 1.852(3)
P2 C38 1.838(3)
P2 C44 1.840(3)
P2 C32 1.852(3)
O1 C9 1.427(3)
O1 C10 1.434(3)
O2 C13 1.416(4)
O2 C12 1.424(4)
N1 C2 1.387(3)
N1 C1 1.387(3)
N1 C11 1.457(3)
N2 C1 1.379(3)
N2 C7 1.393(3)
N2 C8 1.460(3)
C2 C7 1.386(4)
C2 C3 1.391(4)
C3 C4 1.385(4)
C3 H3 0.9500
C4 C5 1.385(5)
C4 H4 0.9500
C5 C6 1.393(4)
C5 H5 0.9500
C6 C7 1.391(4)
C6 H6 0.9500
C8 C9 1.501(4)
C8 H8B 0.9900
C8 H8A 0.9900
C9 H9B 0.9900
C9 H9A 0.9900
C10 H10B 0.9800
C10 H10C 0.9800
C10 H10A 0.9800
C11 C12 1.511(4)
C11 H11B 0.9900
C11 H11A 0.9900
C12 H12A 0.9900
C12 H12B 0.9900
C13 H13B 0.9800
C13 H13C 0.9800
C13 H13A 0.9800
C14 C19 1.390(4)
C14 C15 1.401(4)
C15 C16 1.391(4)
C15 H15 0.9500
C16 C17 1.386(5)
C16 H16 0.9500
C17 C18 1.378(5)
C17 H17 0.9500
C18 C19 1.401(4)
C18 H18 0.9500
C19 H19 0.9500
C20 C25 1.391(4)
C20 C21 1.398(4)
C21 C22 1.392(4)
C21 H21 0.9500
C22 C23 1.384(5)
C22 H22 0.9500
C23 C24 1.386(4)
C23 H23 0.9500
C24 C25 1.398(4)
C24 H24 0.9500
C25 H25 0.9500
C26 C31 1.384(4)
C26 C27 1.403(4)
C27 C28 1.387(4)
C27 H27 0.9500
C28 C29 1.391(5)
C28 H28 0.9500
C29 C30 1.389(5)
C29 H29 0.9500
C30 C31 1.391(4)
C30 H30 0.9500
C31 H31 0.9500
C32 C33 1.380(4)
C32 C37 1.397(4)
C33 C34 1.397(4)
C33 H33 0.9500
C34 C35 1.376(5)
C34 H34 0.9500
C35 C36 1.384(5)
C35 H35 0.9500
C36 C37 1.382(4)
C36 H36 0.9500
C37 H37 0.9500
C38 C43 1.395(4)
C38 C39 1.400(4)
C39 C40 1.386(4)
C39 H39 0.9500
C40 C41 1.378(4)
C40 H40 0.9500
C41 C42 1.389(4)
C41 H41 0.9500
C42 C43 1.380(4)
C42 H42 0.9500
C43 H43 0.9500
C44 C45 1.390(4)
C44 C49 1.402(4)
C45 C46 1.398(4)
C45 H45 0.9500
C46 C47 1.383(5)
C46 H46 0.9500
C47 C48 1.380(5)
C47 H47 0.9500
C48 C49 1.386(4)
C48 H48 0.9500
C49 H49 0.9500

loop_
_geom_torsion_atom_site_label_1
_geom_torsion_atom_site_label_2
_geom_torsion_atom_site_label_3
_geom_torsion_atom_site_label_4
_geom_torsion
C1 Ru1 P1 C20 -140.93(13)
P2 Ru1 P1 C20 98.71(15)
O1 Ru1 P1 C20 -50.57(11)
Cl1 Ru1 P1 C20 39.67(10)
C1 Ru1 P1 C26 100.90(12)
P2 Ru1 P1 C26 -19.45(16)
O1 Ru1 P1 C26 -168.73(11)
Cl1 Ru1 P1 C26 -78.50(10)
C1 Ru1 P1 C14 -19.59(13)
P2 Ru1 P1 C14 -139.94(14)
O1 Ru1 P1 C14 70.78(11)
Cl1 Ru1 P1 C14 161.02(10)
C1 Ru1 P2 C38 -4.82(12)
P1 Ru1 P2 C38 115.53(14)
O1 Ru1 P2 C38 -95.27(10)
Cl1 Ru1 P2 C38 174.14(9)
C1 Ru1 P2 C44 -125.70(12)
P1 Ru1 P2 C44 -5.36(16)
O1 Ru1 P2 C44 143.84(11)
Cl1 Ru1 P2 C44 53.25(10)
C1 Ru1 P2 C32 116.54(12)
P1 Ru1 P2 C32 -123.12(14)
O1 Ru1 P2 C32 26.08(11)
Cl1 Ru1 P2 C32 -64.51(10)
C1 Ru1 O1 C9 -9.42(19)
P2 Ru1 O1 C9 83.92(18)
P1 Ru1 O1 C9 -102.64(18)
Cl1 Ru1 O1 C9 172.89(18)
C1 Ru1 O1 C10 -152.0(2)
P2 Ru1 O1 C10 -58.7(2)
P1 Ru1 O1 C10 114.7(2)
Cl1 Ru1 O1 C10 30.3(2)
C7 N2 C1 N1 1.7(3)
C8 N2 C1 N1 176.1(2)
C7 N2 C1 Ru1 -177.39(18)
C8 N2 C1 Ru1 -2.9(4)
C2 N1 C1 N2 -1.1(3)
C11 N1 C1 N2 -179.9(2)
C2 N1 C1 Ru1 177.94(19)
C11 N1 C1 Ru1 -0.9(4)
P2 Ru1 C1 N2 -110.5(2)
P1 Ru1 C1 N2 80.6(2)
O1 Ru1 C1 N2 -14.3(2)
Cl1 Ru1 C1 N2 94.9(18)
P2 Ru1 C1 N1 70.7(2)
P1 Ru1 C1 N1 -98.2(2)
O1 Ru1 C1 N1 166.9(2)
Cl1 Ru1 C1 N1 -84.0(19)
C1 N1 C2 C7 0.1(3)
C11 N1 C2 C7 179.0(2)
C1 N1 C2 C3 -179.6(3)
C11 N1 C2 C3 -0.8(5)
C7 C2 C3 C4 -1.3(4)
N1 C2 C3 C4 178.4(3)
C2 C3 C4 C5 0.2(5)
C3 C4 C5 C6 0.6(5)
C4 C5 C6 C7 -0.1(4)
N1 C2 C7 C6 -178.0(2)
C3 C2 C7 C6 1.8(4)
N1 C2 C7 N2 0.9(3)
C3 C2 C7 N2 -179.3(2)
C5 C6 C7 C2 -1.0(4)
C5 C6 C7 N2 -179.6(3)
C1 N2 C7 C2 -1.7(3)
C8 N2 C7 C2 -176.3(2)
C1 N2 C7 C6 177.0(3)
C8 N2 C7 C6 2.5(4)
C1 N2 C8 C9 51.4(4)
C7 N2 C8 C9 -134.6(3)
C10 O1 C9 C8 -165.8(2)
Ru1 O1 C9 C8 48.0(3)
N2 C8 C9 O1 -74.6(3)
C2 N1 C11 C12 -87.3(3)
C1 N1 C11 C12 91.4(3)
C13 O2 C12 C11 -174.0(3)
N1 C11 C12 O2 58.4(3)
C20 P1 C14 C19 9.1(3)
C26 P1 C14 C19 114.0(2)
Ru1 P1 C14 C19 -120.0(2)
C20 P1 C14 C15 -175.6(2)
C26 P1 C14 C15 -70.7(2)
Ru1 P1 C14 C15 55.3(2)
C19 C14 C15 C16 1.9(4)
P1 C14 C15 C16 -173.6(2)
C14 C15 C16 C17 -1.7(5)
C15 C16 C17 C18 0.6(5)
C16 C17 C18 C19 0.3(5)
C15 C14 C19 C18 -1.0(4)
P1 C14 C19 C18 174.3(2)
C17 C18 C19 C14 -0.1(5)
C26 P1 C20 C25 -9.2(3)
C14 P1 C20 C25 96.4(2)
Ru1 P1 C20 C25 -133.6(2)
C26 P1 C20 C21 171.5(2)
C14 P1 C20 C21 -82.8(2)
Ru1 P1 C20 C21 47.1(2)
C25 C20 C21 C22 -0.2(4)
P1 C20 C21 C22 179.1(2)
C20 C21 C22 C23 0.8(5)
C21 C22 C23 C24 -0.6(5)
C22 C23 C24 C25 -0.1(5)
C21 C20 C25 C24 -0.5(4)
P1 C20 C25 C24 -179.8(2)
C23 C24 C25 C20 0.7(4)
C20 P1 C26 C31 93.6(3)
C14 P1 C26 C31 -10.8(3)
Ru1 P1 C26 C31 -139.8(2)
C20 P1 C26 C27 -86.4(2)
C14 P1 C26 C27 169.2(2)
Ru1 P1 C26 C27 40.2(2)
C31 C26 C27 C28 0.0(4)
P1 C26 C27 C28 -180.0(2)
C26 C27 C28 C29 1.3(5)
C27 C28 C29 C30 -1.3(5)
C28 C29 C30 C31 -0.1(5)
C27 C26 C31 C30 -1.4(4)
P1 C26 C31 C30 178.5(2)
C29 C30 C31 C26 1.5(5)
C38 P2 C32 C33 12.7(3)
C44 P2 C32 C33 117.4(3)
Ru1 P2 C32 C33 -115.5(2)
C38 P2 C32 C37 -168.4(2)
C44 P2 C32 C37 -63.7(2)
Ru1 P2 C32 C37 63.4(2)
C37 C32 C33 C34 0.0(5)
P2 C32 C33 C34 178.9(3)
C32 C33 C34 C35 0.6(6)
C33 C34 C35 C36 -0.5(6)
C34 C35 C36 C37 -0.1(5)
C35 C36 C37 C32 0.7(5)
C33 C32 C37 C36 -0.6(4)
P2 C32 C37 C36 -179.6(2)
C44 P2 C38 C43 -175.6(2)
C32 P2 C38 C43 -74.0(2)
Ru1 P2 C38 C43 56.0(2)
C44 P2 C38 C39 8.7(3)
C32 P2 C38 C39 110.2(2)
Ru1 P2 C38 C39 -119.8(2)
C43 C38 C39 C40 -0.5(4)
P2 C38 C39 C40 175.2(2)
C38 C39 C40 C41 0.5(5)
C39 C40 C41 C42 0.4(5)
C40 C41 C42 C43 -1.1(4)
C41 C42 C43 C38 1.1(4)
C39 C38 C43 C42 -0.3(4)
P2 C38 C43 C42 -176.3(2)
C38 P2 C44 C45 -113.4(2)
C32 P2 C44 C45 142.5(2)
Ru1 P2 C44 C45 14.3(3)
C38 P2 C44 C49 66.4(2)
C32 P2 C44 C49 -37.7(2)
Ru1 P2 C44 C49 -165.88(19)
C49 C44 C45 C46 -0.9(4)
P2 C44 C45 C46 178.9(2)
C44 C45 C46 C47 0.1(4)
C45 C46 C47 C48 0.6(5)
C46 C47 C48 C49 -0.4(5)
C47 C48 C49 C44 -0.5(5)
C45 C44 C49 C48 1.1(4)
P2 C44 C49 C48 -178.7(2)
